data_2240122
loop_
_publ_author_name
'Cho, Seonghwa'
'Kang, Gihaeng'
'Lee, Sangjin'
'Kim, Tae Ho'

_publ_section_title
;
 Crystal structure of difenoconazole
;
_journal_coeditor_code HG5412
_journal_issue 11
_journal_name_full 'Acta Crystallographica Section E'
_journal_page_first o1173
_journal_paper_doi 10.1107/S1600536814022429
_journal_volume 70
_journal_year 2014
_chemical_formula_iupac 'C19 H17 Cl2 N3 O3'
_chemical_formula_moiety 'C19 H17 Cl2 N3 O3'
_chemical_formula_sum 'C19 H17 Cl2 N3 O3'
_chemical_formula_weight 406.26
_chemical_name_systematic
1-({2-[2-Chloro-4-(4-chlorophenoxy)phenyl]-4-methyl-1,3-dioxolan-2-yl}methyl)-1<i>H</i>-1,2,4-triazole
_space_group_IT_number 15
_symmetry_cell_setting monoclinic
_symmetry_space_group_name_Hall '-C 2yc'
_symmetry_space_group_name_H-M 'C 1 2/c 1'
_atom_sites_solution_hydrogens geom
_atom_sites_solution_primary direct
_atom_sites_solution_secondary difmap
_audit_creation_method SHELXTL
_cell_angle_alpha 90.00
_cell_angle_beta 93.439(4)
_cell_angle_gamma 90.00
_cell_formula_units_Z 8
_cell_length_a 25.6913(13)
_cell_length_b 10.0220(4)
_cell_length_c 14.6417(6)
_cell_measurement_reflns_used 9891
_cell_measurement_temperature 173(2)
_cell_measurement_theta_max 27.46
_cell_measurement_theta_min 2.18
_cell_volume 3763.1(3)
_computing_cell_refinement
;
SAINT (Bruker, 2009)
;
_computing_data_collection
;
APEX2 (Bruker, 2009)
;
_computing_data_reduction
;
SAINT (Bruker, 2009)
;
_computing_molecular_graphics
;
DIAMOND (Brandenburg, 2010)
;
_computing_publication_material
;
SHELXTL (Sheldrick, 2008)
;
_computing_structure_refinement
;
SHELXTL (Sheldrick, 2008)
;
_computing_structure_solution
;
SHELXTL (Sheldrick, 2008)
;
_diffrn_ambient_temperature 173(2)
_diffrn_measured_fraction_theta_full 0.999
_diffrn_measured_fraction_theta_max 0.999
_diffrn_measurement_device_type 'Bruker APEXII CCD'
_diffrn_measurement_method '\f and \w scans'
_diffrn_radiation_monochromator graphite
_diffrn_radiation_source 'fine-focus sealed tube'
_diffrn_radiation_type MoK\a
_diffrn_radiation_wavelength 0.71073
_diffrn_reflns_av_R_equivalents 0.0395
_diffrn_reflns_av_sigmaI/netI 0.0232
_diffrn_reflns_limit_h_max 31
_diffrn_reflns_limit_h_min -31
_diffrn_reflns_limit_k_max 11
_diffrn_reflns_limit_k_min -12
_diffrn_reflns_limit_l_max 18
_diffrn_reflns_limit_l_min -16
_diffrn_reflns_number 28161
_diffrn_reflns_theta_full 26.00
_diffrn_reflns_theta_max 26.00
_diffrn_reflns_theta_min 1.59
_exptl_absorpt_coefficient_mu 0.370
_exptl_absorpt_correction_T_max 0.8845
_exptl_absorpt_correction_T_min 0.8365
_exptl_absorpt_correction_type multi-scan
_exptl_absorpt_process_details
;
(SADABS; Bruker, 2009)
;
_exptl_crystal_colour colourless
_exptl_crystal_density_diffrn 1.434
_exptl_crystal_density_method 'not measured'
_exptl_crystal_description Block
_exptl_crystal_F_000 1680
_exptl_crystal_size_max 0.50
_exptl_crystal_size_mid 0.42
_exptl_crystal_size_min 0.34
_refine_diff_density_max 1.084
_refine_diff_density_min -0.821
_refine_ls_extinction_method none
_refine_ls_goodness_of_fit_ref 1.064
_refine_ls_hydrogen_treatment constr
_refine_ls_matrix_type full
_refine_ls_number_parameters 254
_refine_ls_number_reflns 3694
_refine_ls_number_restraints 0
_refine_ls_restrained_S_all 1.064
_refine_ls_R_factor_all 0.0660
_refine_ls_R_factor_gt 0.0585
_refine_ls_shift/su_max 0.001
_refine_ls_shift/su_mean 0.000
_refine_ls_structure_factor_coef Fsqd
_refine_ls_weighting_details 'calc w=1/[\s^2^(Fo^2^)+(0.0826P)^2^+11.4923P] where P=(Fo^2^+2Fc^2^)/3'
_refine_ls_weighting_scheme calc
_refine_ls_wR_factor_gt 0.1545
_refine_ls_wR_factor_ref 0.1604
_reflns_number_gt 3251
_reflns_number_total 3694
_reflns_threshold_expression I>2\s(I)
_cod_data_source_file hg5412sup1.cif
_cod_data_source_block I
_cod_original_sg_symbol_H-M 'C 2/c'
_cod_database_code 2240122
_cod_database_fobs_code 2240122

loop_
_symmetry_equiv_pos_as_xyz
'x, y, z'
'-x, y, -z+1/2'
'x+1/2, y+1/2, z'
'-x+1/2, y+1/2, -z+1/2'
'-x, -y, -z'
'x, -y, z-1/2'
'-x+1/2, -y+1/2, -z'
'x+1/2, -y+1/2, z-1/2'

loop_
_atom_site_type_symbol
_atom_site_label
_atom_site_fract_x
_atom_site_fract_y
_atom_site_fract_z
_atom_site_U_iso_or_equiv
_atom_site_adp_type
_atom_site_calc_flag
_atom_site_refinement_flags
_atom_site_occupancy
_atom_site_symmetry_multiplicity
_atom_site_disorder_assembly
_atom_site_disorder_group
Cl Cl1 0.42744(2) 0.49115(6) 0.12241(5) 0.0266(2) Uani d . 1 1 . .
Cl Cl2 0.82170(3) 0.20023(10) 0.20260(9) 0.0669(4) Uani d . 1 1 . .
O O1 0.62242(7) 0.48045(19) 0.13830(15) 0.0310(5) Uani d . 1 1 . .
O O2 0.39803(7) 0.19880(19) 0.13311(13) 0.0278(4) Uani d . 1 1 A .
O O3 0.44578(7) 0.04892(18) 0.05807(14) 0.0310(5) Uani d . 1 1 . .
N N1 0.35985(8) 0.1646(2) -0.04986(15) 0.0238(5) Uani d . 1 1 A .
N N2 0.35747(10) 0.0522(3) -0.10262(18) 0.0351(6) Uani d . 1 1 A .
N N3 0.27774(9) 0.1059(2) -0.05524(16) 0.0311(5) Uani d . 1 1 A .
C C1 0.48411(10) 0.2656(3) 0.08715(18) 0.0234(5) Uani d . 1 1 . .
C C2 0.48477(10) 0.4006(2) 0.11281(17) 0.0217(5) Uani d . 1 1 A .
C C3 0.53104(10) 0.4691(3) 0.13124(17) 0.0232(5) Uani d . 1 1 . .
H H3 0.5305 0.5600 0.1496 0.028 Uiso calc R 1 1 A .
C C4 0.57807(10) 0.4041(3) 0.12269(18) 0.0241(5) Uani d . 1 1 A .
C C5 0.57897(10) 0.2708(3) 0.09724(19) 0.0280(6) Uani d . 1 1 . .
H H5 0.6112 0.2260 0.0917 0.034 Uiso calc R 1 1 A .
C C6 0.53236(10) 0.2042(3) 0.08011(19) 0.0274(6) Uani d . 1 1 A .
H H6 0.5332 0.1129 0.0628 0.033 Uiso calc R 1 1 . .
C C7 0.66965(10) 0.4125(3) 0.15259(19) 0.0246(5) Uani d . 1 1 . .
C C8 0.70587(12) 0.4212(3) 0.0878(2) 0.0368(7) Uani d . 1 1 . .
H H8 0.6985 0.4704 0.0331 0.044 Uiso calc R 1 1 . .
C C9 0.75346(12) 0.3571(3) 0.1033(3) 0.0446(8) Uani d . 1 1 . .
H H9 0.7792 0.3625 0.0596 0.054 Uiso calc R 1 1 . .
C C10 0.76287(11) 0.2854(3) 0.1831(2) 0.0372(7) Uani d . 1 1 . .
C C11 0.72675(12) 0.2774(3) 0.2478(2) 0.0337(7) Uani d . 1 1 . .
H H11 0.7339 0.2273 0.3022 0.040 Uiso calc R 1 1 . .
C C12 0.67983(11) 0.3430(3) 0.23296(19) 0.0308(6) Uani d . 1 1 . .
H H12 0.6547 0.3404 0.2779 0.037 Uiso calc R 1 1 . .
C C13 0.43413(10) 0.1863(2) 0.06428(18) 0.0235(5) Uani d . 1 1 A .
C C14 0.39958(15) 0.0777(3) 0.1848(2) 0.0465(8) Uani d . 1 1 . .
H H14A 0.3646 0.0559 0.2053 0.056 Uiso calc PR 0.566(17) 1 A 1
H H14B 0.4241 0.0860 0.2393 0.056 Uiso calc PR 0.566(17) 1 A 1
H H14C 0.4047 0.0970 0.2510 0.056 Uiso calc PR 0.434(17) 1 A 2
H H14D 0.3666 0.0274 0.1738 0.056 Uiso calc PR 0.434(17) 1 A 2
C C15 0.4172(4) -0.0259(7) 0.1230(6) 0.042(3) Uani d P 0.566(17) 1 A 1
H H15 0.3851 -0.0594 0.0883 0.064 Uiso calc PR 0.566(17) 1 A 1
C C15' 0.4417(4) 0.0044(8) 0.1547(6) 0.040(3) Uani d P 0.434(17) 1 A 2
H H15' 0.4736 0.0383 0.1899 0.059 Uiso calc PR 0.434(17) 1 A 2
C C16 0.4442(2) -0.1428(4) 0.1591(3) 0.0714(13) Uani d . 1 1 . .
H H16A 0.4771 -0.1534 0.1293 0.107 Uiso calc PR 0.566(17) 1 A 1
H H16B 0.4223 -0.2218 0.1472 0.107 Uiso calc PR 0.566(17) 1 A 1
H H16C 0.4514 -0.1325 0.2252 0.107 Uiso calc PR 0.566(17) 1 A 1
H H16D 0.4503 -0.1784 0.0983 0.107 Uiso calc PR 0.434(17) 1 A 2
H H16E 0.4111 -0.1777 0.1792 0.107 Uiso calc PR 0.434(17) 1 A 2
H H16F 0.4727 -0.1699 0.2025 0.107 Uiso calc PR 0.434(17) 1 A 2
C C17 0.40879(10) 0.2322(3) -0.02759(18) 0.0245(5) Uani d . 1 1 . .
H H17A 0.4026 0.3296 -0.0254 0.029 Uiso calc R 1 1 A .
H H17B 0.4330 0.2148 -0.0764 0.029 Uiso calc R 1 1 . .
C C18 0.31254(10) 0.1939(3) -0.02307(18) 0.0248(5) Uani d . 1 1 . .
H H18 0.3048 0.2680 0.0142 0.030 Uiso calc R 1 1 A .
C C19 0.30749(12) 0.0227(3) -0.1031(2) 0.0357(7) Uani d . 1 1 . .
H H19 0.2932 -0.0524 -0.1351 0.043 Uiso calc R 1 1 A .

loop_
_atom_site_aniso_label
_atom_site_aniso_U_11
_atom_site_aniso_U_22
_atom_site_aniso_U_33
_atom_site_aniso_U_12
_atom_site_aniso_U_13
_atom_site_aniso_U_23
Cl1 0.0242(3) 0.0184(3) 0.0374(4) 0.0054(2) 0.0048(3) -0.0025(2)
Cl2 0.0336(5) 0.0520(6) 0.1140(9) 0.0139(4) -0.0048(5) 0.0196(5)
O1 0.0219(9) 0.0197(10) 0.0513(13) -0.0017(7) 0.0017(8) 0.0011(8)
O2 0.0288(10) 0.0241(10) 0.0310(10) 0.0005(8) 0.0061(8) 0.0041(7)
O3 0.0271(10) 0.0141(9) 0.0518(13) 0.0024(7) 0.0020(8) -0.0014(8)
N1 0.0232(11) 0.0182(11) 0.0298(12) 0.0005(8) 0.0003(8) -0.0026(8)
N2 0.0320(13) 0.0267(13) 0.0462(15) 0.0009(10) 0.0000(11) -0.0134(11)
N3 0.0256(12) 0.0322(13) 0.0350(13) -0.0012(10) -0.0010(9) 0.0043(10)
C1 0.0239(13) 0.0178(12) 0.0283(13) 0.0020(10) 0.0007(10) 0.0001(10)
C2 0.0234(12) 0.0173(12) 0.0247(13) 0.0045(10) 0.0039(10) 0.0013(9)
C3 0.0271(13) 0.0150(12) 0.0278(13) 0.0011(10) 0.0036(10) 0.0015(10)
C4 0.0231(13) 0.0210(13) 0.0280(13) -0.0014(10) 0.0013(10) 0.0025(10)
C5 0.0240(13) 0.0230(14) 0.0370(15) 0.0055(10) 0.0004(11) -0.0014(11)
C6 0.0261(13) 0.0181(13) 0.0377(15) 0.0032(10) 0.0000(11) -0.0027(10)
C7 0.0193(12) 0.0183(12) 0.0359(14) -0.0016(10) 0.0004(10) -0.0001(10)
C8 0.0359(16) 0.0347(16) 0.0406(17) 0.0062(13) 0.0089(13) 0.0149(13)
C9 0.0311(16) 0.0447(19) 0.060(2) 0.0059(14) 0.0187(14) 0.0165(16)
C10 0.0263(14) 0.0254(15) 0.059(2) 0.0010(11) -0.0044(13) 0.0050(13)
C11 0.0417(16) 0.0247(14) 0.0331(15) -0.0042(12) -0.0099(12) 0.0021(11)
C12 0.0369(15) 0.0255(14) 0.0303(14) -0.0037(12) 0.0047(11) -0.0011(11)
C13 0.0236(12) 0.0135(12) 0.0336(14) 0.0032(10) 0.0036(10) -0.0013(10)
C14 0.070(2) 0.0269(16) 0.0443(19) -0.0014(16) 0.0185(16) 0.0100(13)
C15 0.044(5) 0.025(3) 0.059(5) -0.004(3) 0.011(4) 0.009(3)
C15' 0.040(5) 0.023(4) 0.052(5) -0.012(3) -0.023(4) 0.007(3)
C16 0.106(4) 0.035(2) 0.074(3) 0.006(2) 0.008(3) 0.0103(19)
C17 0.0224(12) 0.0213(13) 0.0300(14) -0.0023(10) 0.0038(10) -0.0015(10)
C18 0.0233(12) 0.0229(13) 0.0281(13) 0.0023(10) 0.0012(10) 0.0018(10)
C19 0.0316(15) 0.0247(15) 0.0497(18) -0.0032(12) -0.0065(13) -0.0059(12)

loop_
_atom_type_symbol
_atom_type_description
_atom_type_scat_dispersion_real
_atom_type_scat_dispersion_imag
_atom_type_scat_source
C C 0.0033 0.0016 'International Tables Vol C Tables 4.2.6.8 and 6.1.1.4'
H H 0.0000 0.0000 'International Tables Vol C Tables 4.2.6.8 and 6.1.1.4'
N N 0.0061 0.0033 'International Tables Vol C Tables 4.2.6.8 and 6.1.1.4'
O O 0.0106 0.0060 'International Tables Vol C Tables 4.2.6.8 and 6.1.1.4'
Cl Cl 0.1484 0.1585 'International Tables Vol C Tables 4.2.6.8 and 6.1.1.4'

loop_
_geom_angle_atom_site_label_1
_geom_angle_atom_site_label_2
_geom_angle_atom_site_label_3
_geom_angle
C4 O1 C7 117.1(2)
C13 O2 C14 107.6(2)
C13 O3 C15 110.2(3)
C13 O3 C15' 101.7(4)
C15 O3 C15' 32.3(3)
C18 N1 N2 109.7(2)
C18 N1 C17 128.8(2)
N2 N1 C17 121.5(2)
C19 N2 N1 101.5(2)
C18 N3 C19 101.8(2)
C6 C1 C2 116.7(2)
C6 C1 C13 119.5(2)
C2 C1 C13 123.8(2)
C3 C2 C1 121.8(2)
C3 C2 Cl1 116.47(19)
C1 C2 Cl1 121.8(2)
C2 C3 C4 119.5(2)
C2 C3 H3 120.3
C4 C3 H3 120.3
O1 C4 C3 116.1(2)
O1 C4 C5 123.5(2)
C3 C4 C5 120.4(2)
C6 C5 C4 119.1(2)
C6 C5 H5 120.5
C4 C5 H5 120.5
C5 C6 C1 122.6(2)
C5 C6 H6 118.7
C1 C6 H6 118.7
C8 C7 C12 121.4(3)
C8 C7 O1 119.0(2)
C12 C7 O1 119.5(2)
C7 C8 C9 119.0(3)
C7 C8 H8 120.5
C9 C8 H8 120.5
C10 C9 C8 119.2(3)
C10 C9 H9 120.4
C8 C9 H9 120.4
C11 C10 C9 121.7(3)
C11 C10 Cl2 118.4(2)
C9 C10 Cl2 120.0(3)
C10 C11 C12 119.1(3)
C10 C11 H11 120.5
C12 C11 H11 120.5
C7 C12 C11 119.6(3)
C7 C12 H12 120.2
C11 C12 H12 120.2
O3 C13 O2 106.4(2)
O3 C13 C17 108.5(2)
O2 C13 C17 109.7(2)
O3 C13 C1 110.0(2)
O2 C13 C1 112.0(2)
C17 C13 C1 110.1(2)
C15' C14 O2 106.0(4)
C15' C14 C15 33.0(3)
O2 C14 C15 105.9(3)
C15' C14 H14A 135.5
O2 C14 H14A 110.6
C15 C14 H14A 110.6
C15' C14 H14B 80.2
O2 C14 H14B 110.6
C15 C14 H14B 110.6
H14A C14 H14B 108.7
C15' C14 H14C 110.5
O2 C14 H14C 110.5
C15 C14 H14C 135.6
H14A C14 H14C 79.4
H14B C14 H14C 32.2
C15' C14 H14D 110.5
O2 C14 H14D 110.5
C15 C14 H14D 80.3
H14A C14 H14D 32.1
H14B C14 H14D 132.1
H14C C14 H14D 108.7
O3 C15 C16 114.2(5)
O3 C15 C14 103.1(5)
C16 C15 C14 120.5(7)
O3 C15 H15 106.0
C16 C15 H15 106.0
C14 C15 H15 106.0
C14 C15' C16 122.8(8)
C14 C15' O3 103.9(5)
C16 C15' O3 109.5(6)
C14 C15' H15' 106.5
C16 C15' H15' 106.5
O3 C15' H15' 106.5
C15 C16 C15' 32.5(3)
C15 C16 H16A 109.5
C15' C16 H16A 97.2
C15 C16 H16B 109.5
C15' C16 H16B 140.9
H16A C16 H16B 109.5
C15 C16 H16C 109.5
C15' C16 H16C 86.7
H16A C16 H16C 109.5
H16B C16 H16C 109.5
C15 C16 H16D 93.6
C15' C16 H16D 109.5
H16A C16 H16D 50.7
H16B C16 H16D 70.5
H16C C16 H16D 154.7
C15 C16 H16E 89.7
C15' C16 H16E 109.5
H16A C16 H16E 151.8
H16B C16 H16E 42.9
H16C C16 H16E 81.7
H16D C16 H16E 109.5
C15 C16 H16F 141.8
C15' C16 H16F 109.5
H16A C16 H16F 68.1
H16B C16 H16F 106.8
H16C C16 H16F 45.4
H16D C16 H16F 109.5
H16E C16 H16F 109.5
N1 C17 C13 112.0(2)
N1 C17 H17A 109.2
C13 C17 H17A 109.2
N1 C17 H17B 109.2
C13 C17 H17B 109.2
H17A C17 H17B 107.9
N3 C18 N1 111.0(2)
N3 C18 H18 124.5
N1 C18 H18 124.5
N2 C19 N3 116.1(3)
N2 C19 H19 122.0
N3 C19 H19 122.0

loop_
_geom_bond_atom_site_label_1
_geom_bond_atom_site_label_2
_geom_bond_distance
Cl1 C2 1.743(2)
Cl2 C10 1.744(3)
O1 C4 1.380(3)
O1 C7 1.396(3)
O2 C13 1.416(3)
O2 C14 1.429(4)
O3 C13 1.413(3)
O3 C15 1.445(6)
O3 C15' 1.493(9)
N1 C18 1.332(3)
N1 N2 1.365(3)
N1 C17 1.448(3)
N2 C19 1.317(4)
N3 C18 1.322(4)
N3 C19 1.354(4)
C1 C6 1.394(4)
C1 C2 1.404(4)
C1 C13 1.530(3)
C2 C3 1.385(4)
C3 C4 1.385(4)
C3 H3 0.9500
C4 C5 1.387(4)
C5 C6 1.381(4)
C5 H5 0.9500
C6 H6 0.9500
C7 C8 1.371(4)
C7 C12 1.379(4)
C8 C9 1.388(4)
C8 H8 0.9500
C9 C10 1.380(5)
C9 H9 0.9500
C10 C11 1.367(5)
C11 C12 1.379(4)
C11 H11 0.9500
C12 H12 0.9500
C13 C17 1.530(4)
C14 C15' 1.401(10)
C14 C15 1.467(8)
C14 H14A 0.9900
C14 H14B 0.9900
C14 H14C 0.9900
C14 H14D 0.9900
C15 C16 1.445(8)
C15 H15 1.0000
C15' C16 1.478(9)
C15' H15' 1.0000
C16 H16A 0.9800
C16 H16B 0.9800
C16 H16C 0.9800
C16 H16D 0.9800
C16 H16E 0.9800
C16 H16F 0.9800
C17 H17A 0.9900
C17 H17B 0.9900
C18 H18 0.9500
C19 H19 0.9500

loop_
_geom_hbond_atom_site_label_D
_geom_hbond_atom_site_label_H
_geom_hbond_atom_site_label_A
_geom_hbond_site_symmetry_A
_geom_hbond_distance_DH
_geom_hbond_distance_HA
_geom_hbond_distance_DA
_geom_hbond_angle_DHA
C6 H6 O3 5_655 0.95 2.48 3.314(3) 145.9
C12 H12 O2 2_655 0.95 2.40 3.226(3) 145.3
C17 H17A O1 5_665 0.99 2.58 3.378(3) 137.9
C18 H18 N3 7 0.95 2.57 3.323(4) 136.2

loop_
_geom_torsion_atom_site_label_1
_geom_torsion_atom_site_label_2
_geom_torsion_atom_site_label_3
_geom_torsion_atom_site_label_4
_geom_torsion
C18 N1 N2 C19 0.1(3)
C17 N1 N2 C19 178.1(2)
C6 C1 C2 C3 -0.7(4)
C13 C1 C2 C3 -178.8(2)
C6 C1 C2 Cl1 178.9(2)
C13 C1 C2 Cl1 0.8(4)
C1 C2 C3 C4 1.2(4)
Cl1 C2 C3 C4 -178.40(19)
C7 O1 C4 C3 164.5(2)
C7 O1 C4 C5 -17.3(4)
C2 C3 C4 O1 177.3(2)
C2 C3 C4 C5 -1.0(4)
O1 C4 C5 C6 -177.8(2)
C3 C4 C5 C6 0.3(4)
C4 C5 C6 C1 0.1(4)
C2 C1 C6 C5 0.0(4)
C13 C1 C6 C5 178.2(3)
C4 O1 C7 C8 111.7(3)
C4 O1 C7 C12 -71.1(3)
C12 C7 C8 C9 0.8(5)
O1 C7 C8 C9 178.0(3)
C7 C8 C9 C10 0.6(5)
C8 C9 C10 C11 -0.9(5)
C8 C9 C10 Cl2 178.2(3)
C9 C10 C11 C12 -0.2(5)
Cl2 C10 C11 C12 -179.3(2)
C8 C7 C12 C11 -2.0(4)
O1 C7 C12 C11 -179.1(2)
C10 C11 C12 C7 1.6(4)
C15 O3 C13 O2 -0.1(6)
C15' O3 C13 O2 -32.6(5)
C15 O3 C13 C17 -118.1(6)
C15' O3 C13 C17 -150.5(5)
C15 O3 C13 C1 121.5(5)
C15' O3 C13 C1 89.0(5)
C14 O2 C13 O3 16.2(3)
C14 O2 C13 C17 133.3(2)
C14 O2 C13 C1 -104.1(3)
C6 C1 C13 O3 13.0(3)
C2 C1 C13 O3 -169.0(2)
C6 C1 C13 O2 131.2(2)
C2 C1 C13 O2 -50.8(3)
C6 C1 C13 C17 -106.5(3)
C2 C1 C13 C17 71.5(3)
C13 O2 C14 C15' 8.6(6)
C13 O2 C14 C15 -25.8(6)
C13 O3 C15 C16 -147.7(6)
C15' O3 C15 C16 -68.0(10)
C13 O3 C15 C14 -15.2(8)
C15' O3 C15 C14 64.5(9)
C15' C14 C15 O3 -70.5(8)
O2 C14 C15 O3 24.6(8)
C15' C14 C15 C16 58.2(11)
O2 C14 C15 C16 153.3(6)
O2 C14 C15' C16 -153.1(7)
C15 C14 C15' C16 -58.4(10)
O2 C14 C15' O3 -28.4(8)
C15 C14 C15' O3 66.2(7)
C13 O3 C15' C14 37.8(7)
C15 O3 C15' C14 -71.6(9)
C13 O3 C15' C16 170.7(6)
C15 O3 C15' C16 61.3(8)
O3 C15 C16 C15' 68.7(9)
C14 C15 C16 C15' -54.9(11)
C14 C15' C16 C15 61.5(10)
O3 C15' C16 C15 -60.7(8)
C18 N1 C17 C13 83.7(3)
N2 N1 C17 C13 -94.0(3)
O3 C13 C17 N1 62.6(3)
O2 C13 C17 N1 -53.3(3)
C1 C13 C17 N1 -177.0(2)
C19 N3 C18 N1 -0.2(3)
N2 N1 C18 N3 0.1(3)
C17 N1 C18 N3 -177.8(2)
N1 N2 C19 N3 -0.2(4)
C18 N3 C19 N2 0.2(4)
